data_4036759
loop_
_publ_author_name
'Masnyk, Marek'
'Butkiewicz, Aleksandra'
'G\'orecki, Marcin'
'Luboradzki, Roman'
'Bannwarth, Christoph'
'Grimme, Stefan'
'Frelek, Jadwiga'

_publ_section_title
;
 Synthesis and Comprehensive Structural and Chiroptical Characterization
 of Enones Derived from (-)-\a-Santonin by Experiment and Theory.
;
_journal_issue 11
_journal_name_full 'The Journal of organic chemistry'
_journal_page_first 4588
_journal_page_last 4600
_journal_paper_doi 10.1021/acs.joc.6b00416
_journal_volume 81
_journal_year 2016
_chemical_absolute_configuration rm
_chemical_formula_sum 'C20 H32 O4'
_chemical_formula_weight 336.46
_space_group_IT_number 4
_space_group_name_Hall 'P 2yb'
_space_group_name_H-M_alt 'P 1 21 1'
_symmetry_cell_setting monoclinic
_symmetry_space_group_name_H-M 'P 1 21 1'
_atom_sites_solution_hydrogens geom
_atom_sites_solution_primary direct
_atom_sites_solution_secondary difmap
_audit_creation_method SHELXL-97
_cell_angle_alpha 90.00
_cell_angle_beta 105.050(2)
_cell_angle_gamma 90.00
_cell_formula_units_Z 2
_cell_length_a 6.94800(10)
_cell_length_b 18.3628(3)
_cell_length_c 7.73020(10)
_cell_measurement_temperature 100(2)
_cell_volume 952.43(3)
_computing_structure_refinement 'SHELXL-97 (Sheldrick, 2008)'
_diffrn_ambient_temperature 100(2)
_diffrn_measured_fraction_theta_full 0.982
_diffrn_measured_fraction_theta_max 0.982
_diffrn_measurement_device_type 'SuperNova, Dual, Cu at zero, Eos'
_diffrn_radiation_monochromator mirror
_diffrn_radiation_source 'SuperNova (Cu) X-ray Source'
_diffrn_radiation_type CuK\a
_diffrn_radiation_wavelength 1.54184
_diffrn_reflns_av_R_equivalents 0.0130
_diffrn_reflns_av_sigmaI/netI 0.0102
_diffrn_reflns_limit_h_max 8
_diffrn_reflns_limit_h_min -8
_diffrn_reflns_limit_k_max 16
_diffrn_reflns_limit_k_min -22
_diffrn_reflns_limit_l_max 9
_diffrn_reflns_limit_l_min -9
_diffrn_reflns_number 9564
_diffrn_reflns_theta_full 72.02
_diffrn_reflns_theta_max 72.02
_diffrn_reflns_theta_min 4.82
_exptl_absorpt_coefficient_mu 0.637
_exptl_absorpt_correction_T_max 1.00000
_exptl_absorpt_correction_T_min 0.87513
_exptl_absorpt_correction_type multi-scan
_exptl_absorpt_process_details
;
CrysAlisPro, Agilent Technologies,
Version 1.171.35.19 (release 27-10-2011 CrysAlis171 .NET)
(compiled Oct 27 2011,15:02:11)
Empirical absorption correction using spherical harmonics,
 implemented in SCALE3 ABSPACK scaling algorithm.
;
_exptl_crystal_colour colorless
_exptl_crystal_density_diffrn 1.173
_exptl_crystal_density_method 'not measured'
_exptl_crystal_description block
_exptl_crystal_F_000 368
_exptl_crystal_size_max 0.3
_exptl_crystal_size_mid 0.15
_exptl_crystal_size_min 0.15
_refine_diff_density_max 0.305
_refine_diff_density_min -0.150
_refine_diff_density_rms 0.032
_refine_ls_abs_structure_details 'Flack H D (1983), Acta Cryst. A39, 876-881'
_refine_ls_abs_structure_Flack -0.15(14)
_refine_ls_extinction_method none
_refine_ls_goodness_of_fit_ref 1.054
_refine_ls_hydrogen_treatment mixed
_refine_ls_matrix_type full
_refine_ls_number_parameters 224
_refine_ls_number_reflns 3232
_refine_ls_number_restraints 1
_refine_ls_restrained_S_all 1.054
_refine_ls_R_factor_all 0.0279
_refine_ls_R_factor_gt 0.0278
_refine_ls_shift/su_max 0.001
_refine_ls_shift/su_mean 0.000
_refine_ls_structure_factor_coef Fsqd
_refine_ls_weighting_details 'calc w=1/[\s^2^(Fo^2^)+(0.0407P)^2^+0.2081P] where P=(Fo^2^+2Fc^2^)/3'
_refine_ls_weighting_scheme calc
_refine_ls_wR_factor_gt 0.0724
_refine_ls_wR_factor_ref 0.0725
_reflns_number_gt 3223
_reflns_number_total 3232
_reflns_threshold_expression >2\s(I)
_cod_data_source_file jo6b00416_si_002.cif
_cod_data_source_block snt13_01
_cod_depositor_comments
;

2020-10-10
Z value and formula fixed to values more according to usual
chemical conventions.                 miguel
;
_cod_original_formula_sum 'C10 H16 O2'
_cod_original_formula_weight 168.23
_cod_original_formula_units_Z 4
_cod_original_cell_volume 952.43(2)
_cod_original_sg_symbol_H-M P21
_cod_database_code 4036759

loop_
_symmetry_equiv_pos_as_xyz
'x, y, z'
'-x, y+1/2, -z'

loop_
_atom_site_label
_atom_site_type_symbol
_atom_site_fract_x
_atom_site_fract_y
_atom_site_fract_z
_atom_site_U_iso_or_equiv
_atom_site_adp_type
_atom_site_occupancy
_atom_site_symmetry_multiplicity
_atom_site_calc_flag
_atom_site_refinement_flags
C1 C -0.5669(2) -0.53049(9) -0.29061(18) 0.0293(3) Uani 1 1 d .
H1A H -0.5038 -0.5332 -0.1632 0.035 Uiso 1 1 calc R
H1B H -0.6753 -0.4957 -0.3084 0.035 Uiso 1 1 calc R
C2 C -0.6503(2) -0.60451(9) -0.35675(19) 0.0281(3) Uani 1 1 d .
H2A H -0.7396 -0.6210 -0.2870 0.034 Uiso 1 1 calc R
H2B H -0.5423 -0.6394 -0.3414 0.034 Uiso 1 1 calc R
C3 C -0.76305(19) -0.60018(8) -0.55460(18) 0.0203(3) Uani 1 1 d .
H3 H -0.8878 -0.5740 -0.5618 0.024 Uiso 1 1 calc R
C4 C -0.65037(18) -0.55824(8) -0.66680(16) 0.0183(3) Uani 1 1 d .
C5 C -0.48968(19) -0.51797(8) -0.58995(16) 0.0184(3) Uani 1 1 d .
C6 C -0.4142(2) -0.50366(8) -0.38857(17) 0.0219(3) Uani 1 1 d .
C7 C -0.3919(2) -0.42158(8) -0.35946(18) 0.0245(3) Uani 1 1 d .
H7A H -0.5226 -0.3992 -0.3979 0.029 Uiso 1 1 calc R
H7B H -0.3406 -0.4122 -0.2323 0.029 Uiso 1 1 calc R
C8 C -0.2549(2) -0.38573(9) -0.45877(17) 0.0233(3) Uani 1 1 d .
H8A H -0.1208 -0.4046 -0.4134 0.028 Uiso 1 1 calc R
H8B H -0.2511 -0.3337 -0.4370 0.028 Uiso 1 1 calc R
C9 C -0.32607(19) -0.40000(8) -0.66181(17) 0.0185(3) Uani 1 1 d .
H9 H -0.4534 -0.3743 -0.7029 0.022 Uiso 1 1 calc R
C10 C -0.37259(19) -0.47980(7) -0.70193(17) 0.0185(3) Uani 1 1 d .
C11 C -0.18949(19) -0.36809(7) -0.77059(17) 0.0189(3) Uani 1 1 d .
H11 H -0.2326 -0.3881 -0.8920 0.023 Uiso 1 1 calc R
C12 C 0.0302(2) -0.38852(9) -0.6944(2) 0.0269(3) Uani 1 1 d .
H12A H 0.1044 -0.3752 -0.7785 0.040 Uiso 1 1 calc R
H12B H 0.0411 -0.4401 -0.6733 0.040 Uiso 1 1 calc R
H12C H 0.0827 -0.3631 -0.5837 0.040 Uiso 1 1 calc R
C13 C -0.20918(19) -0.28584(8) -0.78550(18) 0.0218(3) Uani 1 1 d .
H13A H -0.1738 -0.2644 -0.6668 0.026 Uiso 1 1 calc R
H13B H -0.1187 -0.2670 -0.8514 0.026 Uiso 1 1 calc R
C14 C -0.45503(19) -0.25661(8) -1.05529(17) 0.0187(3) Uani 1 1 d .
C15 C -0.67728(18) -0.24505(8) -1.13680(17) 0.0204(3) Uani 1 1 d .
C16 C -0.7108(2) -0.21954(9) -1.33081(19) 0.0273(3) Uani 1 1 d .
H16A H -0.6448 -0.1737 -1.3330 0.041 Uiso 1 1 calc R
H16B H -0.8511 -0.2139 -1.3841 0.041 Uiso 1 1 calc R
H16C H -0.6576 -0.2550 -1.3971 0.041 Uiso 1 1 calc R
C17 C -0.7595(2) -0.18907(9) -1.0279(2) 0.0282(3) Uani 1 1 d .
H17A H -0.7386 -0.2061 -0.9070 0.042 Uiso 1 1 calc R
H17B H -0.8996 -0.1825 -1.0805 0.042 Uiso 1 1 calc R
H17C H -0.6919 -0.1435 -1.0280 0.042 Uiso 1 1 calc R
C18 C -0.7808(2) -0.31871(9) -1.13102(19) 0.0260(3) Uani 1 1 d .
H18A H -0.7365 -0.3530 -1.2062 0.039 Uiso 1 1 calc R
H18B H -0.9225 -0.3126 -1.1731 0.039 Uiso 1 1 calc R
H18C H -0.7479 -0.3365 -1.0101 0.039 Uiso 1 1 calc R
C19 C -0.2119(2) -0.54192(9) -0.3152(2) 0.0302(3) Uani 1 1 d .
H19A H -0.1212 -0.5269 -0.3832 0.045 Uiso 1 1 calc R
H19B H -0.2302 -0.5937 -0.3251 0.045 Uiso 1 1 calc R
H19C H -0.1585 -0.5290 -0.1917 0.045 Uiso 1 1 calc R
C20 C -0.7422(2) -0.56294(9) -0.86600(17) 0.0252(3) Uani 1 1 d .
H20A H -0.6902 -0.5246 -0.9253 0.038 Uiso 1 1 calc R
H20B H -0.8843 -0.5579 -0.8900 0.038 Uiso 1 1 calc R
H20C H -0.7107 -0.6092 -0.9094 0.038 Uiso 1 1 calc R
O1 O -0.81435(16) -0.67216(6) -0.62104(14) 0.0291(2) Uani 1 1 d .
H1 H -0.7234 -0.6891 -0.6581 0.044 Uiso 1 1 calc R
O2 O -0.32083(15) -0.51171(6) -0.82095(12) 0.0265(2) Uani 1 1 d .
O3 O -0.41290(13) -0.26637(5) -0.87730(11) 0.0212(2) Uani 1 1 d .
O4 O -0.32976(14) -0.25870(6) -1.13823(13) 0.0268(2) Uani 1 1 d .

loop_
_atom_site_aniso_label
_atom_site_aniso_U_11
_atom_site_aniso_U_22
_atom_site_aniso_U_33
_atom_site_aniso_U_23
_atom_site_aniso_U_13
_atom_site_aniso_U_12
C1 0.0349(7) 0.0356(9) 0.0184(6) -0.0002(6) 0.0087(5) -0.0074(6)
C2 0.0350(8) 0.0285(9) 0.0221(7) 0.0006(6) 0.0098(6) -0.0054(6)
C3 0.0204(6) 0.0183(7) 0.0236(6) -0.0014(5) 0.0081(5) -0.0006(5)
C4 0.0199(6) 0.0178(7) 0.0171(6) 0.0014(5) 0.0046(5) 0.0029(5)
C5 0.0211(6) 0.0177(7) 0.0165(6) 0.0018(5) 0.0052(5) 0.0022(5)
C6 0.0238(7) 0.0274(8) 0.0135(6) 0.0009(5) 0.0033(5) -0.0032(6)
C7 0.0267(7) 0.0307(8) 0.0170(6) -0.0045(6) 0.0070(5) -0.0016(6)
C8 0.0283(7) 0.0237(8) 0.0172(6) -0.0054(5) 0.0046(5) -0.0037(6)
C9 0.0189(6) 0.0195(7) 0.0173(6) -0.0003(5) 0.0048(5) -0.0003(5)
C10 0.0187(6) 0.0212(7) 0.0141(6) 0.0018(5) 0.0016(5) -0.0002(5)
C11 0.0199(6) 0.0180(7) 0.0189(6) 0.0008(5) 0.0052(5) 0.0002(5)
C12 0.0210(7) 0.0308(8) 0.0304(7) 0.0051(6) 0.0092(6) 0.0037(6)
C13 0.0187(6) 0.0219(7) 0.0225(6) 0.0015(5) 0.0011(5) -0.0011(5)
C14 0.0240(6) 0.0114(7) 0.0202(5) 0.0004(5) 0.0049(5) -0.0010(5)
C15 0.0197(6) 0.0201(7) 0.0203(6) -0.0021(5) 0.0032(5) 0.0000(5)
C16 0.0244(6) 0.0333(9) 0.0224(7) 0.0044(6) 0.0025(5) 0.0029(6)
C17 0.0258(7) 0.0289(9) 0.0274(7) -0.0048(6) 0.0024(6) 0.0065(6)
C18 0.0244(6) 0.0263(8) 0.0276(7) -0.0040(6) 0.0071(5) -0.0053(6)
C19 0.0290(7) 0.0328(9) 0.0238(6) 0.0056(6) -0.0021(6) -0.0009(6)
C20 0.0274(7) 0.0256(8) 0.0202(7) -0.0009(6) 0.0017(5) -0.0063(6)
O1 0.0318(5) 0.0253(6) 0.0351(5) -0.0046(5) 0.0175(4) -0.0069(4)
O2 0.0387(6) 0.0232(5) 0.0218(5) -0.0061(4) 0.0155(4) -0.0055(4)
O3 0.0206(4) 0.0222(5) 0.0197(4) 0.0027(4) 0.0033(4) 0.0016(4)
O4 0.0234(5) 0.0323(6) 0.0259(4) 0.0053(4) 0.0088(4) 0.0025(4)

loop_
_atom_type_symbol
_atom_type_description
_atom_type_scat_dispersion_real
_atom_type_scat_dispersion_imag
_atom_type_scat_source
C C 0.0181 0.0091 'International Tables Vol C Tables 4.2.6.8 and 6.1.1.4'
H H 0.0000 0.0000 'International Tables Vol C Tables 4.2.6.8 and 6.1.1.4'
O O 0.0492 0.0322 'International Tables Vol C Tables 4.2.6.8 and 6.1.1.4'

loop_
_geom_angle_atom_site_label_1
_geom_angle_atom_site_label_2
_geom_angle_atom_site_label_3
_geom_angle
C2 C1 C6 111.97(12)
C1 C2 C3 110.06(12)
O1 C3 C4 112.38(11)
O1 C3 C2 109.07(12)
C4 C3 C2 113.01(11)
C5 C4 C20 124.48(12)
C5 C4 C3 121.26(11)
C20 C4 C3 114.16(11)
C4 C5 C10 120.89(11)
C4 C5 C6 124.80(12)
C10 C5 C6 114.26(11)
C7 C6 C5 108.32(11)
C7 C6 C1 107.50(12)
C5 C6 C1 110.36(11)
C7 C6 C19 110.37(12)
C5 C6 C19 109.56(11)
C1 C6 C19 110.68(12)
C8 C7 C6 113.99(12)
C7 C8 C9 111.32(11)
C10 C9 C11 112.69(11)
C10 C9 C8 111.59(11)
C11 C9 C8 114.32(11)
O2 C10 C5 121.24(12)
O2 C10 C9 121.96(12)
C5 C10 C9 116.80(11)
C13 C11 C12 109.50(11)
C13 C11 C9 111.37(11)
C12 C11 C9 113.00(11)
O3 C13 C11 109.81(11)
O4 C14 O3 122.98(12)
O4 C14 C15 125.26(11)
O3 C14 C15 111.74(10)
C14 C15 C17 110.44(11)
C14 C15 C16 109.15(11)
C17 C15 C16 110.47(12)
C14 C15 C18 107.26(12)
C17 C15 C18 109.32(12)
C16 C15 C18 110.14(11)
C14 O3 C13 117.30(10)

loop_
_geom_bond_atom_site_label_1
_geom_bond_atom_site_label_2
_geom_bond_distance
C1 C2 1.513(2)
C1 C6 1.5363(19)
C2 C3 1.5287(18)
C3 O1 1.4293(17)
C3 C4 1.5202(18)
C4 C5 1.3423(19)
C4 C20 1.5085(17)
C5 C10 1.5060(18)
C5 C6 1.5309(17)
C6 C7 1.526(2)
C6 C19 1.5414(19)
C7 C8 1.519(2)
C8 C9 1.5406(17)
C9 C10 1.5152(19)
C9 C11 1.5380(17)
C10 O2 1.2210(16)
C11 C13 1.518(2)
C11 C12 1.5333(18)
C13 O3 1.4537(15)
C14 O4 1.2082(15)
C14 O3 1.3422(15)
C14 C15 1.5236(17)
C15 C17 1.530(2)
C15 C16 1.5302(19)
C15 C18 1.538(2)
